data_4124384
loop_
_publ_author_name
'Lee, Yousoon'
'Anderton, Kevin J.'
'Sloane, Forrest T.'
'Ermert, David M.'
'Abboud, Khalil A.'
'Garc\'ia-Serres, Ricardo'
'Murray, Leslie J.'

_publ_section_title
;
 Reactivity of Hydride Bridges in High-Spin [3M-3(\m-H)] Clusters (M =
 Fe(II), Co(II)).
;
_journal_name_full 'Journal of the American Chemical Society'
_journal_page_first 150817071736007
_journal_paper_doi 10.1021/jacs.5b05204
_journal_year 2015
_chemical_formula_sum 'C50 H70 Cl4 Fe3 N6 O6'
_chemical_formula_weight 1160.47
_space_group_crystal_system triclinic
_space_group_IT_number 2
_space_group_name_Hall '-P 1'
_space_group_name_H-M_alt 'P -1'
_symmetry_space_group_name_Hall '-P 1'
_symmetry_space_group_name_H-M 'P -1'
_atom_sites_solution_hydrogens mixed
_audit_creation_method SHELXL-2014/6
_audit_update_record
;
2015-04-22 # Formatted by publCIF

;
_cell_angle_alpha 76.6486(13)
_cell_angle_beta 89.7234(14)
_cell_angle_gamma 87.3469(14)
_cell_formula_units_Z 2
_cell_length_a 11.4622(9)
_cell_length_b 12.6992(10)
_cell_length_c 18.1781(14)
_cell_measurement_reflns_used 9920
_cell_measurement_temperature 100(2)
_cell_measurement_theta_max 28.0
_cell_measurement_theta_min 2.0
_cell_volume 2571.7(3)
_computing_cell_refinement 'Bruker APEX2'
_computing_data_collection 'Bruker APEX2 (Bruker, 2008)'
_computing_data_reduction 'Bruker SAINT (Bruker, 2008)'
_computing_molecular_graphics 'SHELXL-2014 (Sheldrick, 2014)'
_computing_publication_material 'SHELXL-2014 (Sheldrick, 2014)'
_computing_structure_refinement 'SHELXL-2014 (Sheldrick, 2014)'
_computing_structure_solution 'SHELXL-2014 (Sheldrick, 2014)'
_diffrn_ambient_temperature 100(2)
_diffrn_measured_fraction_theta_full 1.000
_diffrn_measured_fraction_theta_max 1.000
_diffrn_measurement_device_type 'Bruker APEX-II DUO'
_diffrn_measurement_method 'phi and omega scans'
_diffrn_radiation_type MoK\a
_diffrn_radiation_wavelength 0.71073
_diffrn_reflns_av_R_equivalents 0.0316
_diffrn_reflns_av_unetI/netI 0.0417
_diffrn_reflns_laue_measured_fraction_full 1.000
_diffrn_reflns_laue_measured_fraction_max 1.000
_diffrn_reflns_limit_h_max 14
_diffrn_reflns_limit_h_min -14
_diffrn_reflns_limit_k_max 16
_diffrn_reflns_limit_k_min -16
_diffrn_reflns_limit_l_max 23
_diffrn_reflns_limit_l_min -23
_diffrn_reflns_number 41670
_diffrn_reflns_point_group_measured_fraction_full 1.000
_diffrn_reflns_point_group_measured_fraction_max 1.000
_diffrn_reflns_theta_full 25.242
_diffrn_reflns_theta_max 27.498
_diffrn_reflns_theta_min 1.151
_diffrn_source 'fine-focus sealed tube'
_exptl_absorpt_coefficient_mu 1.098
_exptl_absorpt_correction_T_max 0.9369
_exptl_absorpt_correction_T_min 0.9020
_exptl_absorpt_correction_type analytical
_exptl_absorpt_process_details 'based on measured indexed crystal faces, Bruker SHELXTL2014 (Sheldrick, 2014)'
_exptl_crystal_colour yellow
_exptl_crystal_density_diffrn 1.499
_exptl_crystal_description platelets
_exptl_crystal_F_000 1212
_exptl_crystal_size_max 0.167
_exptl_crystal_size_mid 0.134
_exptl_crystal_size_min 0.081
_refine_diff_density_max 1.151
_refine_diff_density_min -0.747
_refine_diff_density_rms 0.065
_refine_ls_extinction_method none
_refine_ls_goodness_of_fit_ref 0.970
_refine_ls_hydrogen_treatment mixed
_refine_ls_matrix_type full
_refine_ls_number_parameters 646
_refine_ls_number_reflns 11809
_refine_ls_number_restraints 0
_refine_ls_restrained_S_all 0.970
_refine_ls_R_factor_all 0.0474
_refine_ls_R_factor_gt 0.0309
_refine_ls_shift/su_max 0.001
_refine_ls_shift/su_mean 0.000
_refine_ls_structure_factor_coef Fsqd
_refine_ls_weighting_details 'w=1/[\s^2^(Fo^2^)+(0.0417P)^2^] where P=(Fo^2^+2Fc^2^)/3'
_refine_ls_weighting_scheme calc
_refine_ls_wR_factor_gt 0.0715
_refine_ls_wR_factor_ref 0.0754
_reflns_Friedel_coverage 0.000
_reflns_number_gt 9078
_reflns_number_total 11809
_reflns_threshold_expression 'I > 2\s(I)'
_cod_data_source_file ja5b05204_si_005.cif
_cod_data_source_block kand10
_cod_database_code 4124384
_shelx_space_group_comment
; 
The symmetry employed for this shelxl refinement is uniquely defined 
by the following loop, which should always be used as a source of 
symmetry information in preference to the above space-group names. 
They are only intended as comments. 
;
_shelx_estimated_absorpt_t_min 0.838
_shelx_estimated_absorpt_t_max 0.916
_shelxl_version_number 2014/6

loop_
_space_group_symop_operation_xyz
'x, y, z'
'-x, -y, -z'

loop_
_atom_site_label
_atom_site_type_symbol
_atom_site_fract_x
_atom_site_fract_y
_atom_site_fract_z
_atom_site_U_iso_or_equiv
_atom_site_adp_type
_atom_site_occupancy
_atom_site_site_symmetry_order
_atom_site_calc_flag
_atom_site_refinement_flags_posn
_atom_site_refinement_flags_adp
Fe1 Fe 0.77246(2) 0.04043(2) 0.22682(2) 0.01211(7) Uani 1 1 d . .
Fe2 Fe 0.88248(2) -0.24090(2) 0.20710(2) 0.01313(7) Uani 1 1 d . .
Fe3 Fe 0.87058(2) -0.18273(2) 0.40229(2) 0.01267(7) Uani 1 1 d . .
O1 O 0.81904(11) -0.08021(10) 0.17561(7) 0.0148(3) Uani 1 1 d . .
O2 O 0.76797(13) 0.05925(12) 0.08295(9) 0.0255(3) Uani 1 1 d . .
O3 O 0.90034(11) -0.27373(10) 0.31980(7) 0.0146(3) Uani 1 1 d . .
O4 O 0.96270(12) -0.43135(11) 0.29689(8) 0.0179(3) Uani 1 1 d . .
O5 O 0.81046(11) -0.03844(10) 0.33939(7) 0.0136(3) Uani 1 1 d . .
O6 O 0.81816(12) -0.01835(12) 0.45623(8) 0.0208(3) Uani 1 1 d . .
N1 N 0.85727(13) 0.17409(12) 0.22479(9) 0.0116(3) Uani 1 1 d . .
N2 N 0.61200(13) 0.09596(12) 0.24461(9) 0.0121(3) Uani 1 1 d . .
N3 N 1.01826(13) -0.23870(12) 0.13804(9) 0.0114(3) Uani 1 1 d . .
N4 N 0.77136(13) -0.31759(12) 0.15687(9) 0.0121(3) Uani 1 1 d . .
N5 N 1.02538(13) -0.21351(12) 0.45302(9) 0.0111(3) Uani 1 1 d . .
N6 N 0.78059(13) -0.29432(12) 0.47146(9) 0.0115(3) Uani 1 1 d . .
C1 C 0.98572(16) 0.17313(15) 0.21366(11) 0.0137(4) Uani 1 1 d . .
H1C H 1.0210 0.2187 0.2442 0.016 Uiso 1 1 calc R U
H1D H 1.0031 0.2042 0.1598 0.016 Uiso 1 1 calc R U
C2 C 0.80094(16) 0.26520(15) 0.23203(10) 0.0127(4) Uani 1 1 d . .
C3 C 0.67897(16) 0.27407(15) 0.24409(11) 0.0152(4) Uani 1 1 d . .
H3A H 0.6508 0.3441 0.2481 0.018 Uiso 1 1 calc R U
C4 C 0.59191(16) 0.19738(15) 0.25121(11) 0.0147(4) Uani 1 1 d . .
C5 C 0.51387(16) 0.02139(15) 0.25335(11) 0.0136(4) Uani 1 1 d . .
H5A H 0.4700 0.0340 0.2051 0.016 Uiso 1 1 calc R U
H5B H 0.4598 0.0367 0.2926 0.016 Uiso 1 1 calc R U
C6 C 0.86799(17) 0.36615(15) 0.22810(12) 0.0173(4) Uani 1 1 d . .
H6A H 0.8137 0.4259 0.2333 0.026 Uiso 1 1 calc R U
H6B H 0.9078 0.3855 0.1793 0.026 Uiso 1 1 calc R U
H6C H 0.9259 0.3525 0.2691 0.026 Uiso 1 1 calc R U
C7 C 0.46932(17) 0.23691(16) 0.26670(13) 0.0220(5) Uani 1 1 d . .
H7A H 0.4686 0.3146 0.2651 0.033 Uiso 1 1 calc R U
H7B H 0.4446 0.1975 0.3168 0.033 Uiso 1 1 calc R U
H7C H 0.4156 0.2242 0.2282 0.033 Uiso 1 1 calc R U
C8 C 1.12471(16) -0.18061(15) 0.14766(11) 0.0125(4) Uani 1 1 d . .
H8A H 1.1456 -0.1331 0.0986 0.015 Uiso 1 1 calc R U
H8B H 1.1906 -0.2338 0.1643 0.015 Uiso 1 1 calc R U
C9 C 1.01824(16) -0.29747(15) 0.08624(10) 0.0121(4) Uani 1 1 d . .
C10 C 0.92373(16) -0.35923(15) 0.07383(10) 0.0126(4) Uani 1 1 d . .
H10A H 0.9394 -0.4023 0.0383 0.015 Uiso 1 1 calc R U
C11 C 0.81055(16) -0.36859(14) 0.10458(10) 0.0117(4) Uani 1 1 d . .
C12 C 0.64846(16) -0.33026(16) 0.18265(11) 0.0138(4) Uani 1 1 d . .
H12A H 0.6355 -0.4078 0.2041 0.017 Uiso 1 1 calc R U
H12B H 0.5949 -0.3046 0.1390 0.017 Uiso 1 1 calc R U
C13 C 1.12383(16) -0.30084(16) 0.03666(11) 0.0161(4) Uani 1 1 d . .
H13A H 1.1092 -0.3464 0.0012 0.024 Uiso 1 1 calc R U
H13B H 1.1919 -0.3310 0.0683 0.024 Uiso 1 1 calc R U
H13C H 1.1390 -0.2273 0.0083 0.024 Uiso 1 1 calc R U
C14 C 0.73075(17) -0.43986(16) 0.07385(11) 0.0163(4) Uani 1 1 d . .
H14A H 0.7751 -0.4775 0.0406 0.024 Uiso 1 1 calc R U
H14B H 0.6668 -0.3951 0.0451 0.024 Uiso 1 1 calc R U
H14C H 0.6986 -0.4932 0.1159 0.024 Uiso 1 1 calc R U
C15 C 1.12597(16) -0.14873(15) 0.42051(10) 0.0126(4) Uani 1 1 d . .
H15A H 1.1977 -0.1964 0.4258 0.015 Uiso 1 1 calc R U
H15B H 1.1379 -0.0921 0.4488 0.015 Uiso 1 1 calc R U
C16 C 1.04016(16) -0.29105(15) 0.51577(10) 0.0116(4) Uani 1 1 d . .
C17 C 0.95085(16) -0.35779(15) 0.55081(10) 0.0129(4) Uani 1 1 d . .
H17A H 0.9748 -0.4098 0.5952 0.015 Uiso 1 1 calc R U
C18 C 0.83214(16) -0.36048(14) 0.53126(10) 0.0119(4) Uani 1 1 d . .
C19 C 0.65486(16) -0.30387(15) 0.45686(10) 0.0135(4) Uani 1 1 d . .
H19A H 0.6074 -0.2674 0.4902 0.016 Uiso 1 1 calc R U
H19B H 0.6362 -0.3813 0.4688 0.016 Uiso 1 1 calc R U
C20 C 1.15917(17) -0.31245(16) 0.55366(11) 0.0166(4) Uani 1 1 d . .
H20A H 1.1535 -0.3669 0.6013 0.025 Uiso 1 1 calc R U
H20B H 1.1862 -0.2451 0.5639 0.025 Uiso 1 1 calc R U
H20C H 1.2147 -0.3391 0.5203 0.025 Uiso 1 1 calc R U
C21 C 0.76225(17) -0.44423(16) 0.58378(11) 0.0183(4) Uani 1 1 d . .
H21A H 0.8125 -0.4845 0.6252 0.027 Uiso 1 1 calc R U
H21B H 0.7321 -0.4945 0.5557 0.027 Uiso 1 1 calc R U
H21C H 0.6968 -0.4080 0.6044 0.027 Uiso 1 1 calc R U
C22 C 1.03928(15) 0.05766(14) 0.23693(10) 0.0110(4) Uani 1 1 d . .
C23 C 1.06259(15) -0.00308(15) 0.18279(10) 0.0119(4) Uani 1 1 d . .
C24 C 1.10450(15) -0.11227(15) 0.20599(10) 0.0110(4) Uani 1 1 d . .
C25 C 1.12561(15) -0.15785(14) 0.28283(10) 0.0103(4) Uani 1 1 d . .
C26 C 1.10470(15) -0.09558(15) 0.3373(1) 0.0107(4) Uani 1 1 d . .
C27 C 1.06383(15) 0.01267(15) 0.31407(11) 0.0114(4) Uani 1 1 d . .
C28 C 1.05371(17) 0.05228(16) 0.09959(11) 0.0165(4) Uani 1 1 d . .
H28A H 0.9857 0.1046 0.0909 0.020 Uiso 1 1 calc R U
H28B H 1.0421 -0.0023 0.0696 0.020 Uiso 1 1 calc R U
C29 C 1.16540(18) 0.11151(17) 0.07429(11) 0.0200(4) Uani 1 1 d . .
H29A H 1.1534 0.1587 0.0238 0.030 Uiso 1 1 calc R U
H29B H 1.2297 0.0584 0.0728 0.030 Uiso 1 1 calc R U
H29C H 1.1846 0.1553 0.1100 0.030 Uiso 1 1 calc R U
C30 C 1.17721(15) -0.27275(15) 0.30844(11) 0.0119(4) Uani 1 1 d . .
H30A H 1.1513 -0.3164 0.2734 0.014 Uiso 1 1 calc R U
H30B H 1.1475 -0.3055 0.3594 0.014 Uiso 1 1 calc R U
C31 C 1.31147(16) -0.27641(15) 0.31080(11) 0.0153(4) Uani 1 1 d . .
H31A H 1.3411 -0.3513 0.3303 0.023 Uiso 1 1 calc R U
H31B H 1.3375 -0.2311 0.3439 0.023 Uiso 1 1 calc R U
H31C H 1.3414 -0.2492 0.2597 0.023 Uiso 1 1 calc R U
C32 C 1.05702(16) 0.08562(15) 0.36970(11) 0.0135(4) Uani 1 1 d . .
H32A H 1.0405 0.0422 0.4210 0.016 Uiso 1 1 calc R U
H32B H 0.9929 0.1414 0.3548 0.016 Uiso 1 1 calc R U
C33 C 1.17382(17) 0.14049(16) 0.37013(12) 0.0182(4) Uani 1 1 d . .
H33A H 1.1691 0.1886 0.4053 0.027 Uiso 1 1 calc R U
H33B H 1.1901 0.1828 0.3191 0.027 Uiso 1 1 calc R U
H33C H 1.2366 0.0850 0.3863 0.027 Uiso 1 1 calc R U
C34 C 0.55892(15) -0.09664(15) 0.27568(11) 0.0115(4) Uani 1 1 d . .
C35 C 0.57954(15) -0.15676(15) 0.22037(10) 0.0114(4) Uani 1 1 d . .
C36 C 0.62177(15) -0.26548(15) 0.24249(10) 0.0117(4) Uani 1 1 d . .
C37 C 0.64208(15) -0.31354(15) 0.31909(11) 0.0114(4) Uani 1 1 d . .
C38 C 0.62407(15) -0.25277(15) 0.37458(10) 0.0110(4) Uani 1 1 d . .
C39 C 0.58132(15) -0.14461(15) 0.35247(10) 0.0111(4) Uani 1 1 d . .
C40 C 0.55290(16) -0.10596(16) 0.13782(10) 0.0147(4) Uani 1 1 d . .
H40A H 0.6075 -0.1384 0.1059 0.018 Uiso 1 1 calc R U
H40B H 0.5661 -0.0274 0.1277 0.018 Uiso 1 1 calc R U
C41 C 0.42702(17) -0.12171(17) 0.11550(11) 0.0190(4) Uani 1 1 d . .
H41A H 0.4133 -0.0848 0.0624 0.028 Uiso 1 1 calc R U
H41B H 0.3725 -0.0912 0.1476 0.028 Uiso 1 1 calc R U
H41C H 0.4149 -0.1992 0.1222 0.028 Uiso 1 1 calc R U
C42 C 0.68003(16) -0.43296(15) 0.34414(11) 0.0143(4) Uani 1 1 d . .
H42A H 0.7299 -0.4442 0.3898 0.017 Uiso 1 1 calc R U
H42B H 0.7271 -0.4543 0.3037 0.017 Uiso 1 1 calc R U
C43 C 0.57495(17) -0.50526(16) 0.36163(12) 0.0196(4) Uani 1 1 d . .
H43A H 0.6027 -0.5813 0.3776 0.029 Uiso 1 1 calc R U
H43B H 0.5262 -0.4955 0.3162 0.029 Uiso 1 1 calc R U
H43C H 0.5289 -0.4851 0.4022 0.029 Uiso 1 1 calc R U
C44 C 0.55423(16) -0.08092(15) 0.41237(11) 0.0141(4) Uani 1 1 d . .
H44A H 0.5627 -0.0028 0.3902 0.017 Uiso 1 1 calc R U
H44B H 0.6112 -0.1036 0.4544 0.017 Uiso 1 1 calc R U
C45 C 0.43024(17) -0.09863(17) 0.44341(12) 0.0192(4) Uani 1 1 d . .
H45A H 0.4155 -0.0558 0.4812 0.029 Uiso 1 1 calc R U
H45B H 0.4224 -0.1756 0.4669 0.029 Uiso 1 1 calc R U
H45C H 0.3736 -0.0759 0.4020 0.029 Uiso 1 1 calc R U
C46 C 0.80454(17) -0.03449(18) 0.10452(12) 0.0200(4) Uani 1 1 d . .
H46 H 0.8249(19) -0.0807(17) 0.0688(12) 0.021(6) Uiso 1 1 d . .
C47 C 0.94053(16) -0.37388(16) 0.34101(12) 0.0148(4) Uani 1 1 d . .
H47 H 0.9514(18) -0.4030(16) 0.3976(12) 0.018(5) Uiso 1 1 d . .
C48 C 0.79704(16) 0.01896(17) 0.39019(12) 0.0162(4) Uani 1 1 d . .
H48 H 0.768(2) 0.0978(19) 0.3724(13) 0.033(7) Uiso 1 1 d . .
C49 C 0.1700(2) 0.45903(18) 0.20219(13) 0.0266(5) Uani 1 1 d . .
H49A H 0.1565 0.4068 0.2507 0.032 Uiso 1 1 calc R U
H49B H 0.1038 0.5134 0.1932 0.032 Uiso 1 1 calc R U
Cl1 Cl 0.30149(5) 0.52461(4) 0.20804(3) 0.02657(12) Uani 1 1 d . .
Cl2 Cl 0.17588(6) 0.39028(5) 0.12867(4) 0.03681(15) Uani 1 1 d . .
C50 C 0.4179(2) 0.7437(2) -0.05208(14) 0.0345(6) Uani 1 1 d . .
H50A H 0.3572 0.7935 -0.0382 0.041 Uiso 1 1 calc R U
H50B H 0.3971 0.7316 -0.1022 0.041 Uiso 1 1 calc R U
Cl3 Cl 0.42040(5) 0.61993(4) 0.01496(4) 0.03340(14) Uani 1 1 d . .
Cl4 Cl 0.55434(5) 0.80441(5) -0.05812(3) 0.03149(13) Uani 1 1 d . .

loop_
_atom_site_aniso_label
_atom_site_aniso_U_11
_atom_site_aniso_U_22
_atom_site_aniso_U_33
_atom_site_aniso_U_23
_atom_site_aniso_U_13
_atom_site_aniso_U_12
Fe1 0.01124(13) 0.00889(13) 0.01666(15) -0.00422(11) 0.00005(11) 0.00114(10)
Fe2 0.01121(13) 0.01810(15) 0.01227(14) -0.00764(11) 0.00055(10) -0.00244(11)
Fe3 0.01078(13) 0.01135(14) 0.01369(14) 0.00169(11) -0.00235(10) -0.00084(10)
O1 0.0136(7) 0.0164(7) 0.0158(7) -0.0064(6) 0.0007(5) -0.0005(5)
O2 0.0197(8) 0.0214(8) 0.0318(9) 0.0012(7) 0.0000(6) -0.0012(6)
O3 0.0126(7) 0.0149(7) 0.0153(7) -0.0010(6) -0.0027(5) -0.0010(5)
O4 0.0162(7) 0.0183(7) 0.0194(7) -0.0041(6) 0.0002(6) -0.0035(6)
O5 0.0131(7) 0.0124(7) 0.0150(7) -0.0029(6) -0.0004(5) 0.0000(5)
O6 0.0189(7) 0.0253(8) 0.0184(8) -0.0048(6) -0.0024(6) -0.0034(6)
N1 0.0103(8) 0.0099(8) 0.0144(8) -0.0022(6) -0.0006(6) -0.0010(6)
N2 0.0111(8) 0.0091(8) 0.0152(8) -0.0014(6) -0.0004(6) 0.0009(6)
N3 0.0098(7) 0.0125(8) 0.0125(8) -0.0040(6) -0.0004(6) -0.0008(6)
N4 0.0094(7) 0.0133(8) 0.0141(8) -0.0043(7) -0.0003(6) -0.0010(6)
N5 0.0105(7) 0.0105(8) 0.0120(8) -0.0018(6) -0.0004(6) -0.0006(6)
N6 0.0103(8) 0.0123(8) 0.0115(8) -0.0014(6) -0.0007(6) -0.0022(6)
C1 0.0117(9) 0.0104(9) 0.0187(10) -0.0025(8) 0.0009(7) -0.0001(7)
C2 0.0153(9) 0.0095(9) 0.0123(9) -0.0006(7) -0.0012(7) 0.0004(7)
C3 0.0161(10) 0.0083(9) 0.0211(11) -0.0042(8) 0.0000(8) 0.0037(7)
C4 0.0130(9) 0.014(1) 0.0165(10) -0.0030(8) -0.0003(8) 0.0027(8)
C5 0.0107(9) 0.0120(9) 0.0181(10) -0.0036(8) -0.0010(7) 0.0003(7)
C6 0.0156(10) 0.0104(9) 0.0267(11) -0.0058(8) 0.0001(8) -0.0006(8)
C7 0.0149(10) 0.0138(10) 0.0386(13) -0.0093(9) 0.0033(9) 0.0014(8)
C8 0.0104(9) 0.0145(10) 0.0130(9) -0.0041(8) 0.0005(7) -0.0003(7)
C9 0.0145(9) 0.0093(9) 0.0110(9) -0.0003(7) -0.0014(7) 0.0034(7)
C10 0.0155(9) 0.0120(9) 0.0116(9) -0.0058(8) -0.0009(7) 0.0027(7)
C11 0.0149(9) 0.0087(9) 0.0110(9) -0.0017(7) -0.0037(7) 0.0021(7)
C12 0.0118(9) 0.0166(10) 0.0155(10) -0.0086(8) 0.0000(7) -0.0016(7)
C13 0.0144(9) 0.0174(10) 0.0179(10) -0.0068(8) 0.0024(8) -0.0006(8)
C14 0.0153(10) 0.0176(10) 0.0187(10) -0.0099(8) -0.0008(8) 0.0000(8)
C15 0.0104(9) 0.0129(9) 0.0149(10) -0.0042(8) -0.0011(7) -0.0006(7)
C16 0.0134(9) 0.0106(9) 0.0117(9) -0.0051(7) -0.0027(7) 0.0031(7)
C17 0.0167(9) 0.0097(9) 0.0108(9) 0.0000(7) -0.0020(7) 0.0023(7)
C18 0.0159(9) 0.0083(9) 0.0119(9) -0.0035(7) 0.0021(7) -0.0010(7)
C19 0.0126(9) 0.0130(9) 0.0145(10) -0.0021(8) 0.0008(7) -0.0021(7)
C20 0.0152(10) 0.017(1) 0.0162(10) -0.0013(8) -0.0033(8) 0.0026(8)
C21 0.0192(10) 0.0171(10) 0.0156(10) 0.0025(8) -0.0005(8) -0.0029(8)
C22 0.0079(8) 0.0092(9) 0.0154(10) -0.0019(7) -0.0002(7) -0.0013(7)
C23 0.0066(8) 0.0136(9) 0.0151(10) -0.0022(8) -0.0014(7) -0.0025(7)
C24 0.0067(8) 0.0128(9) 0.0146(9) -0.0048(8) 0.0003(7) -0.0022(7)
C25 0.0048(8) 0.0102(9) 0.0167(10) -0.0041(8) 0.0008(7) -0.0027(7)
C26 0.0065(8) 0.0119(9) 0.0138(9) -0.0023(7) 0.0003(7) -0.0028(7)
C27 0.0063(8) 0.0123(9) 0.0164(10) -0.0047(8) 0.0009(7) -0.0025(7)
C28 0.0181(10) 0.0145(10) 0.016(1) -0.0026(8) -0.0033(8) 0.0036(8)
C29 0.0229(11) 0.0191(11) 0.0159(10) -0.0001(8) 0.0046(8) -0.0013(9)
C30 0.0099(9) 0.0107(9) 0.0149(10) -0.0027(8) 0.0000(7) -0.0011(7)
C31 0.0114(9) 0.0132(10) 0.0211(11) -0.0035(8) -0.0010(8) 0.0000(7)
C32 0.0128(9) 0.0112(9) 0.0173(10) -0.0051(8) 0.0007(7) 0.0009(7)
C33 0.0168(10) 0.0158(10) 0.0250(11) -0.0106(9) -0.0010(8) -0.0010(8)
C34 0.0065(8) 0.0107(9) 0.0177(10) -0.0037(8) 0.0001(7) -0.0024(7)
C35 0.0056(8) 0.0155(9) 0.0138(9) -0.0043(8) 0.0009(7) -0.0030(7)
C36 0.0071(8) 0.0134(9) 0.0163(10) -0.0068(8) 0.0009(7) -0.0028(7)
C37 0.0054(8) 0.0119(9) 0.0184(10) -0.0064(8) -0.0002(7) -0.0017(7)
C38 0.0067(8) 0.0131(9) 0.0135(9) -0.0029(8) 0.0007(7) -0.0032(7)
C39 0.0055(8) 0.0130(9) 0.016(1) -0.0055(8) 0.0021(7) -0.0030(7)
C40 0.0126(9) 0.0182(10) 0.0127(10) -0.0028(8) 0.0001(7) -0.0003(8)
C41 0.0158(10) 0.0247(11) 0.0165(10) -0.0049(9) -0.0036(8) 0.0000(8)
C42 0.0112(9) 0.0130(9) 0.0198(10) -0.0058(8) -0.0009(8) -0.0004(7)
C43 0.0165(10) 0.0128(10) 0.0292(12) -0.0036(9) -0.0014(9) -0.0024(8)
C44 0.0128(9) 0.0142(10) 0.0168(10) -0.0065(8) 0.0009(8) -0.0015(7)
C45 0.0157(10) 0.0229(11) 0.0228(11) -0.0131(9) 0.0040(8) -0.0017(8)
C46 0.0145(10) 0.0255(12) 0.0216(11) -0.0082(10) 0.0017(8) -0.0037(9)
C47 0.0089(9) 0.0167(10) 0.018(1) -0.0018(8) -0.0007(8) -0.0047(8)
C48 0.0119(9) 0.0168(10) 0.0213(11) -0.0070(9) 0.0007(8) -0.0035(8)
C49 0.0312(12) 0.0260(12) 0.0249(12) -0.0099(10) 0.0088(10) -0.0051(10)
Cl1 0.0321(3) 0.0222(3) 0.0261(3) -0.0068(2) -0.0038(2) -0.0010(2)
Cl2 0.0475(4) 0.0351(3) 0.0353(3) -0.0205(3) 0.0133(3) -0.0186(3)
C50 0.0236(12) 0.0421(15) 0.0318(14) 0.0050(11) -0.0084(10) -0.0081(11)
Cl3 0.0175(3) 0.0217(3) 0.0574(4) -0.0018(3) -0.0044(3) -0.0013(2)
Cl4 0.0255(3) 0.0314(3) 0.0321(3) 0.0050(2) -0.0001(2) -0.0064(2)

loop_
_atom_type_symbol
_atom_type_description
_atom_type_scat_dispersion_real
_atom_type_scat_dispersion_imag
_atom_type_scat_source
C C 0.0033 0.0016 'International Tables Vol C Tables 4.2.6.8 and 6.1.1.4'
H H 0.0000 0.0000 'International Tables Vol C Tables 4.2.6.8 and 6.1.1.4'
N N 0.0061 0.0033 'International Tables Vol C Tables 4.2.6.8 and 6.1.1.4'
O O 0.0106 0.0060 'International Tables Vol C Tables 4.2.6.8 and 6.1.1.4'
Cl Cl 0.1484 0.1585 'International Tables Vol C Tables 4.2.6.8 and 6.1.1.4'
Fe Fe 0.3463 0.8444 'International Tables Vol C Tables 4.2.6.8 and 6.1.1.4'

loop_
_geom_angle_atom_site_label_1
_geom_angle_atom_site_label_2
_geom_angle_atom_site_label_3
_geom_angle
N1 Fe1 N2 98.62(6)
N1 Fe1 O1 127.27(6)
N2 Fe1 O1 127.95(6)
N1 Fe1 O5 97.48(6)
N2 Fe1 O5 96.95(6)
O1 Fe1 O5 99.50(5)
N4 Fe2 N3 99.57(6)
N4 Fe2 O3 121.81(6)
N3 Fe2 O3 122.53(6)
N4 Fe2 O1 102.86(6)
N3 Fe2 O1 101.17(6)
O3 Fe2 O1 105.64(5)
N5 Fe3 N6 99.10(6)
N5 Fe3 O5 125.98(6)
N6 Fe3 O5 127.83(6)
N5 Fe3 O3 97.53(6)
N6 Fe3 O3 95.50(6)
O5 Fe3 O3 102.19(5)
C46 O1 Fe1 102.82(12)
C46 O1 Fe2 119.45(13)
Fe1 O1 Fe2 137.70(7)
C47 O3 Fe2 106.90(12)
C47 O3 Fe3 119.11(12)
Fe2 O3 Fe3 133.98(7)
C48 O5 Fe3 101.96(12)
C48 O5 Fe1 117.03(12)
Fe3 O5 Fe1 140.97(7)
C2 N1 C1 119.21(15)
C2 N1 Fe1 121.30(12)
C1 N1 Fe1 119.48(11)
C4 N2 C5 119.62(15)
C4 N2 Fe1 121.08(12)
C5 N2 Fe1 119.26(11)
C9 N3 C8 118.86(15)
C9 N3 Fe2 119.65(12)
C8 N3 Fe2 121.26(11)
C11 N4 C12 119.05(15)
C11 N4 Fe2 119.38(12)
C12 N4 Fe2 121.18(11)
C16 N5 C15 119.64(15)
C16 N5 Fe3 120.82(12)
C15 N5 Fe3 119.53(11)
C18 N6 C19 119.51(15)
C18 N6 Fe3 120.58(12)
C19 N6 Fe3 119.91(11)
N1 C1 C22 110.78(14)
N1 C1 H1C 109.5
C22 C1 H1C 109.5
N1 C1 H1D 109.5
C22 C1 H1D 109.5
H1C C1 H1D 108.1
N1 C2 C3 123.58(17)
N1 C2 C6 119.80(16)
C3 C2 C6 116.62(16)
C4 C3 C2 131.43(17)
C4 C3 H3A 114.3
C2 C3 H3A 114.3
N2 C4 C3 123.91(17)
N2 C4 C7 120.07(17)
C3 C4 C7 116.02(16)
N2 C5 C34 110.99(14)
N2 C5 H5A 109.4
C34 C5 H5A 109.4
N2 C5 H5B 109.4
C34 C5 H5B 109.4
H5A C5 H5B 108.0
C2 C6 H6A 109.5
C2 C6 H6B 109.5
H6A C6 H6B 109.5
C2 C6 H6C 109.5
H6A C6 H6C 109.5
H6B C6 H6C 109.5
C4 C7 H7A 109.5
C4 C7 H7B 109.5
H7A C7 H7B 109.5
C4 C7 H7C 109.5
H7A C7 H7C 109.5
H7B C7 H7C 109.5
N3 C8 C24 110.78(14)
N3 C8 H8A 109.5
C24 C8 H8A 109.5
N3 C8 H8B 109.5
C24 C8 H8B 109.5
H8A C8 H8B 108.1
N3 C9 C10 123.91(17)
N3 C9 C13 119.78(16)
C10 C9 C13 116.30(16)
C11 C10 C9 131.79(17)
C11 C10 H10A 114.1
C9 C10 H10A 114.1
N4 C11 C10 124.01(17)
N4 C11 C14 119.76(16)
C10 C11 C14 116.22(16)
N4 C12 C36 110.53(14)
N4 C12 H12A 109.5
C36 C12 H12A 109.5
N4 C12 H12B 109.5
C36 C12 H12B 109.5
H12A C12 H12B 108.1
C9 C13 H13A 109.5
C9 C13 H13B 109.5
H13A C13 H13B 109.5
C9 C13 H13C 109.5
H13A C13 H13C 109.5
H13B C13 H13C 109.5
C11 C14 H14A 109.5
C11 C14 H14B 109.5
H14A C14 H14B 109.5
C11 C14 H14C 109.5
H14A C14 H14C 109.5
H14B C14 H14C 109.5
N5 C15 C26 110.88(14)
N5 C15 H15A 109.5
C26 C15 H15A 109.5
N5 C15 H15B 109.5
C26 C15 H15B 109.5
H15A C15 H15B 108.1
N5 C16 C17 124.15(16)
N5 C16 C20 119.76(16)
C17 C16 C20 116.09(16)
C18 C17 C16 131.14(17)
C18 C17 H17A 114.4
C16 C17 H17A 114.4
N6 C18 C17 124.21(17)
N6 C18 C21 119.97(16)
C17 C18 C21 115.82(16)
N6 C19 C38 110.72(14)
N6 C19 H19A 109.5
C38 C19 H19A 109.5
N6 C19 H19B 109.5
C38 C19 H19B 109.5
H19A C19 H19B 108.1
C16 C20 H20A 109.5
C16 C20 H20B 109.5
H20A C20 H20B 109.5
C16 C20 H20C 109.5
H20A C20 H20C 109.5
H20B C20 H20C 109.5
C18 C21 H21A 109.5
C18 C21 H21B 109.5
H21A C21 H21B 109.5
C18 C21 H21C 109.5
H21A C21 H21C 109.5
H21B C21 H21C 109.5
C23 C22 C27 120.40(17)
C23 C22 C1 120.71(17)
C27 C22 C1 118.89(16)
C22 C23 C24 119.86(17)
C22 C23 C28 119.31(16)
C24 C23 C28 120.57(16)
C25 C24 C23 119.62(16)
C25 C24 C8 120.20(16)
C23 C24 C8 120.17(16)
C24 C25 C26 120.45(16)
C24 C25 C30 120.44(16)
C26 C25 C30 119.03(16)
C27 C26 C25 119.76(17)
C27 C26 C15 121.31(16)
C25 C26 C15 118.93(16)
C26 C27 C22 119.79(17)
C26 C27 C32 120.68(17)
C22 C27 C32 119.25(16)
C23 C28 C29 109.82(15)
C23 C28 H28A 109.7
C29 C28 H28A 109.7
C23 C28 H28B 109.7
C29 C28 H28B 109.7
H28A C28 H28B 108.2
C28 C29 H29A 109.5
C28 C29 H29B 109.5
H29A C29 H29B 109.5
C28 C29 H29C 109.5
H29A C29 H29C 109.5
H29B C29 H29C 109.5
C25 C30 C31 112.06(15)
C25 C30 H30A 109.2
C31 C30 H30A 109.2
C25 C30 H30B 109.2
C31 C30 H30B 109.2
H30A C30 H30B 107.9
C30 C31 H31A 109.5
C30 C31 H31B 109.5
H31A C31 H31B 109.5
C30 C31 H31C 109.5
H31A C31 H31C 109.5
H31B C31 H31C 109.5
C27 C32 C33 109.34(15)
C27 C32 H32A 109.8
C33 C32 H32A 109.8
C27 C32 H32B 109.8
C33 C32 H32B 109.8
H32A C32 H32B 108.3
C32 C33 H33A 109.5
C32 C33 H33B 109.5
H33A C33 H33B 109.5
C32 C33 H33C 109.5
H33A C33 H33C 109.5
H33B C33 H33C 109.5
C39 C34 C35 120.20(17)
C39 C34 C5 119.08(16)
C35 C34 C5 120.71(17)
C34 C35 C36 119.57(17)
C34 C35 C40 120.25(17)
C36 C35 C40 120.16(16)
C37 C36 C35 120.09(16)
C37 C36 C12 119.92(16)
C35 C36 C12 119.97(17)
C36 C37 C38 120.50(17)
C36 C37 C42 120.54(16)
C38 C37 C42 118.93(17)
C39 C38 C37 119.28(17)
C39 C38 C19 120.89(16)
C37 C38 C19 119.79(16)
C38 C39 C34 120.32(16)
C38 C39 C44 119.59(17)
C34 C39 C44 120.04(16)
C35 C40 C41 112.74(16)
C35 C40 H40A 109.0
C41 C40 H40A 109.0
C35 C40 H40B 109.0
C41 C40 H40B 109.0
H40A C40 H40B 107.8
C40 C41 H41A 109.5
C40 C41 H41B 109.5
H41A C41 H41B 109.5
C40 C41 H41C 109.5
H41A C41 H41C 109.5
H41B C41 H41C 109.5
C37 C42 C43 111.83(15)
C37 C42 H42A 109.3
C43 C42 H42A 109.3
C37 C42 H42B 109.3
C43 C42 H42B 109.3
H42A C42 H42B 107.9
C42 C43 H43A 109.5
C42 C43 H43B 109.5
H43A C43 H43B 109.5
C42 C43 H43C 109.5
H43A C43 H43C 109.5
H43B C43 H43C 109.5
C39 C44 C45 111.74(15)
C39 C44 H44A 109.3
C45 C44 H44A 109.3
C39 C44 H44B 109.3
C45 C44 H44B 109.3
H44A C44 H44B 107.9
C44 C45 H45A 109.5
C44 C45 H45B 109.5
H45A C45 H45B 109.5
C44 C45 H45C 109.5
H45A C45 H45C 109.5
H45B C45 H45C 109.5
O2 C46 O1 122.2(2)
O2 C46 H46 122.1(13)
O1 C46 H46 115.7(13)
O4 C47 O3 123.33(19)
O4 C47 H47 120.9(12)
O3 C47 H47 115.8(12)
O6 C48 O5 122.17(19)
O6 C48 H48 120.0(13)
O5 C48 H48 117.8(13)
Cl2 C49 Cl1 110.98(12)
Cl2 C49 H49A 109.4
Cl1 C49 H49A 109.4
Cl2 C49 H49B 109.4
Cl1 C49 H49B 109.4
H49A C49 H49B 108.0
Cl3 C50 Cl4 111.79(13)
Cl3 C50 H50A 109.3
Cl4 C50 H50A 109.3
Cl3 C50 H50B 109.3
Cl4 C50 H50B 109.3
H50A C50 H50B 107.9

loop_
_geom_bond_atom_site_label_1
_geom_bond_atom_site_label_2
_geom_bond_distance
Fe1 N1 1.9877(15)
Fe1 N2 1.9911(15)
Fe1 O1 2.0191(13)
Fe1 O5 2.0980(13)
Fe2 N4 1.9852(15)
Fe2 N3 1.9921(15)
Fe2 O3 2.0036(13)
Fe2 O1 2.0852(13)
Fe3 N5 1.9841(15)
Fe3 N6 1.9882(15)
Fe3 O5 2.0157(13)
Fe3 O3 2.1116(13)
O1 C46 1.297(2)
O2 C46 1.219(3)
O3 C47 1.304(2)
O4 C47 1.221(2)
O5 C48 1.306(2)
O6 C48 1.206(2)
N1 C2 1.332(2)
N1 C1 1.485(2)
N2 C4 1.330(2)
N2 C5 1.488(2)
N3 C9 1.330(2)
N3 C8 1.486(2)
N4 C11 1.333(2)
N4 C12 1.487(2)
N5 C16 1.329(2)
N5 C15 1.487(2)
N6 C18 1.332(2)
N6 C19 1.482(2)
C1 C22 1.529(2)
C1 H1C 0.9900
C1 H1D 0.9900
C2 C3 1.417(3)
C2 C6 1.512(3)
C3 C4 1.411(3)
C3 H3A 0.9500
C4 C7 1.517(3)
C5 C34 1.526(3)
C5 H5A 0.9900
C5 H5B 0.9900
C6 H6A 0.9800
C6 H6B 0.9800
C6 H6C 0.9800
C7 H7A 0.9800
C7 H7B 0.9800
C7 H7C 0.9800
C8 C24 1.528(2)
C8 H8A 0.9900
C8 H8B 0.9900
C9 C10 1.415(3)
C9 C13 1.510(3)
C10 C11 1.409(3)
C10 H10A 0.9500
C11 C14 1.511(2)
C12 C36 1.530(2)
C12 H12A 0.9900
C12 H12B 0.9900
C13 H13A 0.9800
C13 H13B 0.9800
C13 H13C 0.9800
C14 H14A 0.9800
C14 H14B 0.9800
C14 H14C 0.9800
C15 C26 1.523(3)
C15 H15A 0.9900
C15 H15B 0.9900
C16 C17 1.413(3)
C16 C20 1.516(2)
C17 C18 1.412(3)
C17 H17A 0.9500
C18 C21 1.512(3)
C19 C38 1.523(3)
C19 H19A 0.9900
C19 H19B 0.9900
C20 H20A 0.9800
C20 H20B 0.9800
C20 H20C 0.9800
C21 H21A 0.9800
C21 H21B 0.9800
C21 H21C 0.9800
C22 C23 1.401(3)
C22 C27 1.411(3)
C23 C24 1.415(3)
C23 C28 1.515(3)
C24 C25 1.401(3)
C25 C26 1.416(2)
C25 C30 1.518(2)
C26 C27 1.401(3)
C27 C32 1.521(2)
C28 C29 1.530(3)
C28 H28A 0.9900
C28 H28B 0.9900
C29 H29A 0.9800
C29 H29B 0.9800
C29 H29C 0.9800
C30 C31 1.538(2)
C30 H30A 0.9900
C30 H30B 0.9900
C31 H31A 0.9800
C31 H31B 0.9800
C31 H31C 0.9800
C32 C33 1.539(3)
C32 H32A 0.9900
C32 H32B 0.9900
C33 H33A 0.9800
C33 H33B 0.9800
C33 H33C 0.9800
C34 C39 1.408(3)
C34 C35 1.409(2)
C35 C36 1.409(3)
C35 C40 1.517(3)
C36 C37 1.401(3)
C37 C38 1.414(2)
C37 C42 1.523(3)
C38 C39 1.405(3)
C39 C44 1.522(2)
C40 C41 1.535(3)
C40 H40A 0.9900
C40 H40B 0.9900
C41 H41A 0.9800
C41 H41B 0.9800
C41 H41C 0.9800
C42 C43 1.536(3)
C42 H42A 0.9900
C42 H42B 0.9900
C43 H43A 0.9800
C43 H43B 0.9800
C43 H43C 0.9800
C44 C45 1.534(3)
C44 H44A 0.9900
C44 H44B 0.9900
C45 H45A 0.9800
C45 H45B 0.9800
C45 H45C 0.9800
C46 H46 0.99(2)
C47 H47 1.02(2)
C48 H48 1.02(2)
C49 Cl2 1.757(2)
C49 Cl1 1.771(2)
C49 H49A 0.9900
C49 H49B 0.9900
C50 Cl3 1.751(2)
C50 Cl4 1.767(2)
C50 H50A 0.9900
C50 H50B 0.9900
